data_7028722
loop_
_publ_author_name
'Cozzolino, Anthony F.'
'Silvia, Jared S.'
'Lopez, Nazario'
'Cummins, Christopher C.'

_publ_section_title
;
 Experimental and computational studies on the formation of cyanate from
 early metal terminal nitrido ligands and carbon monoxide.
;
_journal_issue 12
_journal_name_full 'Dalton transactions (Cambridge, England : 2003)'
_journal_page_first 4639
_journal_page_last 4652
_journal_paper_doi 10.1039/c3dt52738g
_journal_volume 43
_journal_year 2014
_chemical_formula_moiety 'C26 H42 Cl2 Mo N4'
_chemical_formula_sum 'C26 H42 Cl2 Mo N4'
_chemical_formula_weight 577.48
_chemical_name_common bis(2-dimethylamino-5-methylphenyl(tertbutyl)amido)-molybdenum-dichloride
_chemical_name_systematic
; 
bis(2-dimethylamino-5-methylphenyl(tertbutyl)amido)-molybdenum-dichloride
;
_chemical_properties_physical air-sensitive
_space_group_IT_number 2
_symmetry_cell_setting triclinic
_symmetry_space_group_name_Hall '-P 1'
_symmetry_space_group_name_H-M 'P -1'
_atom_sites_solution_hydrogens geom
_atom_sites_solution_primary direct
_atom_sites_solution_secondary difmap
_audit_creation_method SHELXL-97
_cell_angle_alpha 91.198(2)
_cell_angle_beta 105.1380(10)
_cell_angle_gamma 115.9390(10)
_cell_formula_units_Z 2
_cell_length_a 9.5016(8)
_cell_length_b 10.2855(9)
_cell_length_c 15.7956(14)
_cell_measurement_reflns_used 9784
_cell_measurement_temperature 100(2)
_cell_measurement_theta_max 27.451
_cell_measurement_theta_min 2.2275
_cell_volume 1323.7(2)
_computing_cell_refinement 'SAINT 7.46A (Bruker-AXS, 2008)'
_computing_data_collection 'APEX2 3.0 (Bruker-AXS, 2008)'
_computing_data_reduction 'SAINT 7.46A (Bruker-AXS, 2008)'
_computing_molecular_graphics 'WINGX (Farrugia, 1999)'
_computing_publication_material 'WINGX (Farrugia, 1999)'
_computing_structure_refinement 'SHELXL-97 (Sheldrick, 1997)'
_computing_structure_solution 'SHELXS-97 (Sheldrick, 2008)'
_diffrn_ambient_temperature 100(2)
_diffrn_detector_area_resol_mean 8.3
_diffrn_measured_fraction_theta_full 0.998
_diffrn_measured_fraction_theta_max 0.998
_diffrn_measurement_device_type 'Bruker Smart APEX CCD'
_diffrn_measurement_method 'phi and omega scans'
_diffrn_radiation_monochromator graphite
_diffrn_radiation_probe x-ray
_diffrn_radiation_type MoK\a
_diffrn_radiation_wavelength 0.71073
_diffrn_reflns_av_R_equivalents 0.0560
_diffrn_reflns_av_unetI/netI 0.0490
_diffrn_reflns_limit_h_max 12
_diffrn_reflns_limit_h_min -12
_diffrn_reflns_limit_k_max 13
_diffrn_reflns_limit_k_min -13
_diffrn_reflns_limit_l_max 19
_diffrn_reflns_limit_l_min -20
_diffrn_reflns_number 25509
_diffrn_reflns_theta_full 27.10
_diffrn_reflns_theta_max 27.10
_diffrn_reflns_theta_min 1.35
_diffrn_source 'fine-focus sealed tube'
_exptl_absorpt_coefficient_mu 0.719
_exptl_absorpt_correction_T_max 0.9649
_exptl_absorpt_correction_T_min 0.9316
_exptl_absorpt_correction_type multi-scan
_exptl_absorpt_process_details 'SADABS (Sheldrick, 2008)'
_exptl_crystal_colour red
_exptl_crystal_density_diffrn 1.449
_exptl_crystal_density_method 'not measured'
_exptl_crystal_description prism
_exptl_crystal_F_000 604
_exptl_crystal_recrystallization_method 'THF and diethyl ether'
_exptl_crystal_size_max 0.10
_exptl_crystal_size_mid 0.10
_exptl_crystal_size_min 0.05
_refine_diff_density_max 0.501
_refine_diff_density_min -0.652
_refine_diff_density_rms 0.092
_refine_ls_extinction_method none
_refine_ls_goodness_of_fit_ref 1.039
_refine_ls_hydrogen_treatment mixed
_refine_ls_matrix_type full
_refine_ls_number_parameters 310
_refine_ls_number_reflns 5835
_refine_ls_number_restraints 0
_refine_ls_restrained_S_all 1.039
_refine_ls_R_factor_all 0.0510
_refine_ls_R_factor_gt 0.0371
_refine_ls_shift/su_max 0.001
_refine_ls_shift/su_mean 0.000
_refine_ls_structure_factor_coef Fsqd
_refine_ls_weighting_details 'calc w=1/[\s^2^(Fo^2^)+(0.0338P)^2^+1.6632P] where P=(Fo^2^+2Fc^2^)/3'
_refine_ls_weighting_scheme calc
_refine_ls_wR_factor_gt 0.0833
_refine_ls_wR_factor_ref 0.0909
_reflns_number_gt 4815
_reflns_number_total 5835
_reflns_threshold_expression >2sigma(I)
_cod_data_source_file c3dt52738g.txt
_cod_data_source_block Cmpd_10
_cod_database_code 7028722

loop_
_symmetry_equiv_pos_as_xyz
'x, y, z'
'-x, -y, -z'

loop_
_atom_site_label
_atom_site_type_symbol
_atom_site_fract_x
_atom_site_fract_y
_atom_site_fract_z
_atom_site_U_iso_or_equiv
_atom_site_adp_type
_atom_site_occupancy
_atom_site_symmetry_multiplicity
_atom_site_calc_flag
_atom_site_refinement_flags
Mo1 Mo -0.17230(3) 0.67000(3) 0.710336(16) 0.01803(8) Uani 1 1 d .
Cl1 Cl -0.37032(9) 0.41898(8) 0.64713(5) 0.02922(18) Uani 1 1 d .
Cl2 Cl -0.39907(9) 0.72496(8) 0.68224(5) 0.02519(17) Uani 1 1 d .
N1 N 0.0092(3) 0.8744(3) 0.71669(15) 0.0175(5) Uani 1 1 d .
C11 C 0.0967(4) 0.8717(3) 0.65637(19) 0.0192(6) Uani 1 1 d .
C12 C 0.0031(4) 0.7745(3) 0.57528(19) 0.0214(6) Uani 1 1 d .
C13 C 0.0803(4) 0.7554(3) 0.5164(2) 0.0254(7) Uani 1 1 d .
H13 H 0.0167 0.6889 0.4625 0.031 Uiso 1 1 calc R
C14 C 0.2488(4) 0.8320(3) 0.5348(2) 0.0276(7) Uani 1 1 d .
H14 H 0.3001 0.8155 0.4944 0.033 Uiso 1 1 calc R
C15 C 0.3442(4) 0.9332(3) 0.6124(2) 0.0243(6) Uani 1 1 d .
C16 C 0.2657(4) 0.9508(3) 0.67146(19) 0.0213(6) Uani 1 1 d .
H16 H 0.3299 1.0195 0.7244 0.026 Uiso 1 1 calc R
N121 N -0.1731(3) 0.6981(3) 0.56022(16) 0.0227(5) Uani 1 1 d .
C121 C -0.2418(4) 0.7990(4) 0.5250(2) 0.0269(7) Uani 1 1 d .
H12A H -0.1946 0.8867 0.5693 0.040 Uiso 1 1 calc R
H12B H -0.3613 0.7492 0.5124 0.040 Uiso 1 1 calc R
H12C H -0.2145 0.8271 0.4703 0.040 Uiso 1 1 calc R
C122 C -0.2550(4) 0.5650(4) 0.4921(2) 0.0317(8) Uani 1 1 d .
H12D H -0.2454 0.5935 0.4343 0.048 Uiso 1 1 calc R
H12E H -0.3712 0.5117 0.4886 0.048 Uiso 1 1 calc R
H12F H -0.2023 0.5020 0.5085 0.048 Uiso 1 1 calc R
C151 C 0.5262(4) 1.0214(4) 0.6327(2) 0.0309(7) Uani 1 1 d .
H15A H 0.5529 1.1223 0.6231 0.046 Uiso 1 1 calc R
H15B H 0.5650 0.9785 0.5937 0.046 Uiso 1 1 calc R
H15C H 0.5797 1.0211 0.6948 0.046 Uiso 1 1 calc R
C17 C 0.0613(3) 1.0235(3) 0.76625(19) 0.0186(6) Uani 1 1 d .
C171 C 0.0750(5) 1.1356(4) 0.7029(2) 0.0326(8) Uani 1 1 d .
H17A H 0.1530 1.1404 0.6714 0.049 Uiso 1 1 calc R
H17B H 0.1138 1.2320 0.7368 0.049 Uiso 1 1 calc R
H17C H -0.0328 1.1064 0.6599 0.049 Uiso 1 1 calc R
C172 C -0.0665(4) 1.0125(4) 0.8112(2) 0.0272(7) Uani 1 1 d .
H17D H -0.1739 0.9763 0.7663 0.041 Uiso 1 1 calc R
H17E H -0.0354 1.1094 0.8417 0.041 Uiso 1 1 calc R
H17F H -0.0725 0.9448 0.8544 0.041 Uiso 1 1 calc R
C173 C 0.2255(4) 1.0784(3) 0.8407(2) 0.0251(7) Uani 1 1 d .
H17G H 0.2368 0.9944 0.8635 0.038 Uiso 1 1 calc R
H17H H 0.2276 1.1413 0.8889 0.038 Uiso 1 1 calc R
H17I H 0.3164 1.1342 0.8170 0.038 Uiso 1 1 calc R
N2 N -0.1472(3) 0.6541(3) 0.83943(15) 0.0171(5) Uani 1 1 d .
C21 C 0.0204(3) 0.7038(3) 0.88581(19) 0.0178(6) Uani 1 1 d .
C22 C 0.1155(3) 0.6744(3) 0.84020(19) 0.0189(6) Uani 1 1 d .
C23 C 0.2818(4) 0.7251(3) 0.8777(2) 0.0220(6) Uani 1 1 d .
H23 H 0.3440 0.7063 0.8454 0.026 Uiso 1 1 calc R
C24 C 0.3584(3) 0.8043(3) 0.9634(2) 0.0218(6) Uani 1 1 d .
H24 H 0.4730 0.8386 0.9894 0.026 Uiso 1 1 calc R
C25 C 0.2688(3) 0.8334(3) 1.01103(19) 0.0210(6) Uani 1 1 d .
C26 C 0.1028(3) 0.7867(3) 0.97020(18) 0.0185(6) Uani 1 1 d .
H26 H 0.0429 0.8123 1.0011 0.022 Uiso 1 1 calc R
N221 N 0.0212(3) 0.5794(3) 0.75389(15) 0.0188(5) Uani 1 1 d .
C221 C 0.1239(4) 0.5805(3) 0.6977(2) 0.0243(6) Uani 1 1 d .
H22A H 0.1925 0.6816 0.6915 0.036 Uiso 1 1 calc R
H22B H 0.0531 0.5241 0.6389 0.036 Uiso 1 1 calc R
H22C H 0.1940 0.5365 0.7253 0.036 Uiso 1 1 calc R
C222 C -0.0565(4) 0.4258(3) 0.7735(2) 0.0247(7) Uani 1 1 d .
H22D H 0.0289 0.4030 0.8088 0.037 Uiso 1 1 calc R
H22E H -0.1159 0.3572 0.7176 0.037 Uiso 1 1 calc R
H22F H -0.1333 0.4168 0.8067 0.037 Uiso 1 1 calc R
C20 C 0.3483(4) 0.9100(4) 1.1056(2) 0.0258(7) Uani 1 1 d .
H20A H 0.3221 0.8376 1.1459 0.039 Uiso 1 1 calc R
H20B H 0.3071 0.9796 1.1153 0.039 Uiso 1 1 calc R
H20C H 0.4676 0.9627 1.1174 0.039 Uiso 1 1 calc R
C27 C -0.2694(4) 0.6061(3) 0.8920(2) 0.0220(6) Uani 1 1 d .
C271 C -0.4347(4) 0.4834(4) 0.8334(2) 0.0303(7) Uani 1 1 d .
H27A H -0.4755 0.5195 0.7804 0.045 Uiso 1 1 calc R
H27B H -0.5143 0.4529 0.8670 0.045 Uiso 1 1 calc R
H27C H -0.4195 0.3997 0.8157 0.045 Uiso 1 1 calc R
C272 C -0.2986(4) 0.7323(3) 0.9209(2) 0.0258(7) Uani 1 1 d .
H27D H -0.1950 0.8114 0.9587 0.039 Uiso 1 1 calc R
H27E H -0.3785 0.6979 0.9542 0.039 Uiso 1 1 calc R
H27F H -0.3411 0.7686 0.8684 0.039 Uiso 1 1 calc R
C273 C -0.2157(4) 0.5393(4) 0.9729(2) 0.0284(7) Uani 1 1 d .
H27G H -0.1836 0.4673 0.9545 0.043 Uiso 1 1 calc R
H27H H -0.3071 0.4911 0.9976 0.043 Uiso 1 1 calc R
H27I H -0.1222 0.6169 1.0181 0.043 Uiso 1 1 calc R

loop_
_atom_site_aniso_label
_atom_site_aniso_U_11
_atom_site_aniso_U_22
_atom_site_aniso_U_33
_atom_site_aniso_U_23
_atom_site_aniso_U_13
_atom_site_aniso_U_12
Mo1 0.02102(13) 0.01637(13) 0.01545(13) 0.00004(9) 0.00150(9) 0.00980(10)
Cl1 0.0300(4) 0.0186(4) 0.0281(4) -0.0026(3) -0.0029(3) 0.0083(3)
Cl2 0.0230(4) 0.0254(4) 0.0256(4) 0.0014(3) 0.0011(3) 0.0133(3)
N1 0.0218(12) 0.0177(12) 0.0149(12) 0.0011(9) 0.0049(9) 0.0111(10)
C11 0.0291(15) 0.0202(15) 0.0155(14) 0.0063(11) 0.0079(12) 0.0166(12)
C12 0.0304(16) 0.0203(15) 0.0168(15) 0.0044(12) 0.0065(12) 0.0146(12)
C13 0.0408(18) 0.0242(16) 0.0142(15) 0.0002(12) 0.0089(13) 0.0172(14)
C14 0.0414(18) 0.0273(17) 0.0257(17) 0.0075(13) 0.0210(14) 0.0195(14)
C15 0.0338(17) 0.0217(15) 0.0252(16) 0.0097(13) 0.0143(13) 0.0165(13)
C16 0.0276(15) 0.0199(15) 0.0187(15) 0.0026(12) 0.0080(12) 0.0125(12)
N121 0.0311(14) 0.0215(13) 0.0151(12) -0.0025(10) 0.0002(10) 0.0157(11)
C121 0.0329(17) 0.0325(18) 0.0166(15) 0.0044(13) 0.0014(12) 0.0195(14)
C122 0.0368(18) 0.0293(18) 0.0214(17) -0.0052(14) 0.0008(14) 0.0133(15)
C151 0.0379(18) 0.0286(18) 0.036(2) 0.0101(15) 0.0216(15) 0.0182(15)
C17 0.0257(15) 0.0143(14) 0.0169(14) 0.0002(11) 0.0070(11) 0.0098(11)
C171 0.057(2) 0.0236(17) 0.0274(18) 0.0066(14) 0.0156(16) 0.0259(16)
C172 0.0251(15) 0.0266(17) 0.0282(17) -0.0078(13) 0.0071(13) 0.0113(13)
C173 0.0259(15) 0.0217(16) 0.0234(16) -0.0048(13) 0.0053(13) 0.0087(12)
N2 0.0180(11) 0.0167(12) 0.0170(12) 0.0023(9) 0.0046(9) 0.0088(9)
C21 0.0225(14) 0.0147(14) 0.0185(14) 0.0059(11) 0.0057(11) 0.0107(11)
C22 0.0238(14) 0.0177(14) 0.0174(14) 0.0046(11) 0.0061(11) 0.0114(11)
C23 0.0239(15) 0.0254(16) 0.0224(16) 0.0056(12) 0.0094(12) 0.0149(12)
C24 0.0187(14) 0.0235(16) 0.0226(16) 0.0047(12) 0.0031(12) 0.0109(12)
C25 0.0240(15) 0.0228(15) 0.0174(15) 0.0032(12) 0.0053(12) 0.0122(12)
C26 0.0233(14) 0.0210(15) 0.0152(14) 0.0045(11) 0.0064(11) 0.0132(12)
N221 0.0258(12) 0.0177(12) 0.0152(12) 0.0004(10) 0.0035(10) 0.0136(10)
C221 0.0350(17) 0.0259(16) 0.0201(16) 0.0023(13) 0.0099(13) 0.0203(14)
C222 0.0327(17) 0.0172(15) 0.0259(17) 0.0038(12) 0.0063(13) 0.0141(13)
C20 0.0242(15) 0.0314(17) 0.0203(16) 0.0012(13) 0.0045(12) 0.0128(13)
C27 0.0223(14) 0.0235(15) 0.0228(16) 0.0061(12) 0.0097(12) 0.0110(12)
C271 0.0233(16) 0.0266(17) 0.0355(19) 0.0022(14) 0.0082(14) 0.0072(13)
C272 0.0208(15) 0.0314(17) 0.0273(17) 0.0042(14) 0.0098(13) 0.0124(13)
C273 0.0294(16) 0.0301(17) 0.0291(18) 0.0149(14) 0.0147(14) 0.0129(14)

loop_
_atom_type_symbol
_atom_type_description
_atom_type_scat_dispersion_real
_atom_type_scat_dispersion_imag
_atom_type_scat_source
C C 0.0033 0.0016 'International Tables Vol C Tables 4.2.6.8 and 6.1.1.4'
H H 0.0000 0.0000 'International Tables Vol C Tables 4.2.6.8 and 6.1.1.4'
N N 0.0061 0.0033 'International Tables Vol C Tables 4.2.6.8 and 6.1.1.4'
Cl Cl 0.1484 0.1585 'International Tables Vol C Tables 4.2.6.8 and 6.1.1.4'
Mo Mo -1.6832 0.6857 'International Tables Vol C Tables 4.2.6.8 and 6.1.1.4'

loop_
_geom_angle_atom_site_label_1
_geom_angle_atom_site_label_2
_geom_angle_atom_site_label_3
_geom_angle
N2 Mo1 N1 101.83(9)
N2 Mo1 N221 74.85(9)
N1 Mo1 N221 91.09(9)
N2 Mo1 N121 174.28(9)
N1 Mo1 N121 74.30(9)
N221 Mo1 N121 100.81(8)
N2 Mo1 Cl2 96.85(7)
N1 Mo1 Cl2 98.79(7)
N221 Mo1 Cl2 168.30(6)
N121 Mo1 Cl2 87.98(6)
N2 Mo1 Cl1 98.95(7)
N1 Mo1 Cl1 157.45(7)
N221 Mo1 Cl1 85.96(6)
N121 Mo1 Cl1 84.30(6)
Cl2 Mo1 Cl1 87.26(3)
C11 N1 C17 115.9(2)
C11 N1 Mo1 109.91(18)
C17 N1 Mo1 134.05(18)
C16 C11 C12 117.4(3)
C16 C11 N1 126.1(3)
C12 C11 N1 116.4(3)
C13 C12 C11 120.1(3)
C13 C12 N121 123.9(3)
C11 C12 N121 115.9(3)
C14 C13 C12 120.9(3)
C14 C13 H13 119.5
C12 C13 H13 119.5
C13 C14 C15 120.5(3)
C13 C14 H14 119.8
C15 C14 H14 119.8
C16 C15 C14 118.2(3)
C16 C15 C151 120.1(3)
C14 C15 C151 121.7(3)
C15 C16 C11 122.8(3)
C15 C16 H16 118.6
C11 C16 H16 118.6
C12 N121 C122 112.3(2)
C12 N121 C121 107.6(2)
C122 N121 C121 106.8(2)
C12 N121 Mo1 98.53(16)
C122 N121 Mo1 118.8(2)
C121 N121 Mo1 112.29(18)
N121 C121 H12A 109.5
N121 C121 H12B 109.5
H12A C121 H12B 109.5
N121 C121 H12C 109.5
H12A C121 H12C 109.5
H12B C121 H12C 109.5
N121 C122 H12D 109.5
N121 C122 H12E 109.5
H12D C122 H12E 109.5
N121 C122 H12F 109.5
H12D C122 H12F 109.5
H12E C122 H12F 109.5
C15 C151 H15A 109.5
C15 C151 H15B 109.5
H15A C151 H15B 109.5
C15 C151 H15C 109.5
H15A C151 H15C 109.5
H15B C151 H15C 109.5
N1 C17 C172 109.1(2)
N1 C17 C171 111.0(2)
C172 C17 C171 108.6(3)
N1 C17 C173 111.9(2)
C172 C17 C173 106.5(2)
C171 C17 C173 109.6(3)
C17 C171 H17A 109.5
C17 C171 H17B 109.5
H17A C171 H17B 109.5
C17 C171 H17C 109.5
H17A C171 H17C 109.5
H17B C171 H17C 109.5
C17 C172 H17D 109.5
C17 C172 H17E 109.5
H17D C172 H17E 109.5
C17 C172 H17F 109.5
H17D C172 H17F 109.5
H17E C172 H17F 109.5
C17 C173 H17G 109.5
C17 C173 H17H 109.5
H17G C173 H17H 109.5
C17 C173 H17I 109.5
H17G C173 H17I 109.5
H17H C173 H17I 109.5
C21 N2 C27 118.2(2)
C21 N2 Mo1 109.28(17)
C27 N2 Mo1 132.44(18)
C26 C21 C22 116.9(3)
C26 C21 N2 126.0(3)
C22 C21 N2 116.9(2)
C23 C22 C21 121.4(3)
C23 C22 N221 123.8(3)
C21 C22 N221 114.7(2)
C22 C23 C24 119.7(3)
C22 C23 H23 120.1
C24 C23 H23 120.1
C25 C24 C23 120.6(3)
C25 C24 H24 119.7
C23 C24 H24 119.7
C24 C25 C26 118.5(3)
C24 C25 C20 120.9(3)
C26 C25 C20 120.6(3)
C25 C26 C21 122.7(3)
C25 C26 H26 118.6
C21 C26 H26 118.6
C22 N221 C221 113.6(2)
C22 N221 C222 106.3(2)
C221 N221 C222 106.1(2)
C22 N221 Mo1 97.46(16)
C221 N221 Mo1 120.92(18)
C222 N221 Mo1 111.65(17)
N221 C221 H22A 109.5
N221 C221 H22B 109.5
H22A C221 H22B 109.5
N221 C221 H22C 109.5
H22A C221 H22C 109.5
H22B C221 H22C 109.5
N221 C222 H22D 109.5
N221 C222 H22E 109.5
H22D C222 H22E 109.5
N221 C222 H22F 109.5
H22D C222 H22F 109.5
H22E C222 H22F 109.5
C25 C20 H20A 109.5
C25 C20 H20B 109.5
H20A C20 H20B 109.5
C25 C20 H20C 109.5
H20A C20 H20C 109.5
H20B C20 H20C 109.5
N2 C27 C272 111.3(2)
N2 C27 C273 111.9(2)
C272 C27 C273 110.4(3)
N2 C27 C271 109.3(2)
C272 C27 C271 108.1(2)
C273 C27 C271 105.6(3)
C27 C271 H27A 109.5
C27 C271 H27B 109.5
H27A C271 H27B 109.5
C27 C271 H27C 109.5
H27A C271 H27C 109.5
H27B C271 H27C 109.5
C27 C272 H27D 109.5
C27 C272 H27E 109.5
H27D C272 H27E 109.5
C27 C272 H27F 109.5
H27D C272 H27F 109.5
H27E C272 H27F 109.5
C27 C273 H27G 109.5
C27 C273 H27H 109.5
H27G C273 H27H 109.5
C27 C273 H27I 109.5
H27G C273 H27I 109.5
H27H C273 H27I 109.5

loop_
_geom_bond_atom_site_label_1
_geom_bond_atom_site_label_2
_geom_bond_distance
Mo1 N2 2.009(2)
Mo1 N1 2.033(2)
Mo1 N221 2.364(2)
Mo1 N121 2.393(2)
Mo1 Cl2 2.3950(8)
Mo1 Cl1 2.4216(8)
N1 C11 1.425(4)
N1 C17 1.515(4)
C11 C16 1.395(4)
C11 C12 1.416(4)
C12 C13 1.385(4)
C12 N121 1.453(4)
C13 C14 1.383(4)
C13 H13 0.9500
C14 C15 1.395(4)
C14 H14 0.9500
C15 C16 1.391(4)
C15 C151 1.497(4)
C16 H16 0.9500
N121 C122 1.485(4)
N121 C121 1.496(4)
C121 H12A 0.9800
C121 H12B 0.9800
C121 H12C 0.9800
C122 H12D 0.9800
C122 H12E 0.9800
C122 H12F 0.9800
C151 H15A 0.9800
C151 H15B 0.9800
C151 H15C 0.9800
C17 C172 1.525(4)
C17 C171 1.527(4)
C17 C173 1.542(4)
C171 H17A 0.9800
C171 H17B 0.9800
C171 H17C 0.9800
C172 H17D 0.9800
C172 H17E 0.9800
C172 H17F 0.9800
C173 H17G 0.9800
C173 H17H 0.9800
C173 H17I 0.9800
N2 C21 1.413(4)
N2 C27 1.517(4)
C21 C26 1.393(4)
C21 C22 1.413(4)
C22 C23 1.377(4)
C22 N221 1.468(4)
C23 C24 1.395(4)
C23 H23 0.9500
C24 C25 1.388(4)
C24 H24 0.9500
C25 C26 1.389(4)
C25 C20 1.505(4)
C26 H26 0.9500
N221 C221 1.477(4)
N221 C222 1.503(4)
C221 H22A 0.9800
C221 H22B 0.9800
C221 H22C 0.9800
C222 H22D 0.9800
C222 H22E 0.9800
C222 H22F 0.9800
C20 H20A 0.9800
C20 H20B 0.9800
C20 H20C 0.9800
C27 C272 1.525(4)
C27 C273 1.539(4)
C27 C271 1.540(4)
C271 H27A 0.9800
C271 H27B 0.9800
C271 H27C 0.9800
C272 H27D 0.9800
C272 H27E 0.9800
C272 H27F 0.9800
C273 H27G 0.9800
C273 H27H 0.9800
C273 H27I 0.9800
